data_1521178
loop_
_publ_author_name
'Howard, C.J.'
'Chakoumakos, B.C.'
'Kennedy, B.J.'

_publ_section_title
;
 Neutron powder diffraction study of rhombohedral rare-earth aluminates
 and the rhombohedral to cubic phase transition
;
_journal_name_full 'Journal of Physics: Condensed Matter'
_journal_page_first 349
_journal_page_last 365
_journal_volume 12
_journal_year 2000
_chemical_formula_sum 'Al Nd O3'
_chemical_name_systematic 'Nd (Al O3)'
_space_group_IT_number 167
_symmetry_space_group_name_Hall '-R 3 2"c'
_symmetry_space_group_name_H-M 'R -3 c :H'
_cell_angle_alpha 90
_cell_angle_beta 90
_cell_angle_gamma 120
_cell_formula_units_Z 6
_cell_length_a 5.3391
_cell_length_b 5.3391
_cell_length_c 12.9958
_cell_volume 320.826
_citation_journal_id_ASTM JCOMEL
_cod_data_source_file Howard_JCOMEL_2000_1510.cif
_cod_data_source_block Al1Nd1O3
_cod_original_cell_volume 320.8261
_cod_original_formula_sum 'Al1 Nd1 O3'
_cod_database_code 1521178

loop_
_symmetry_equiv_pos_as_xyz
x,y,z
-y,x-y,z
-x+y,-x,z
y,x,-z+1/2
-x,-x+y,-z+1/2
x-y,-y,-z+1/2
-x,-y,-z
y,-x+y,-z
x-y,x,-z
-y,-x,z-1/2
x,x-y,z-1/2
-x+y,y,z-1/2
x+2/3,y+1/3,z+1/3
-y+2/3,x-y+1/3,z+1/3
-x+y+2/3,-x+1/3,z+1/3
y+2/3,x+1/3,-z+5/6
-x+2/3,-x+y+1/3,-z+5/6
x-y+2/3,-y+1/3,-z+5/6
-x+2/3,-y+1/3,-z+1/3
y+2/3,-x+y+1/3,-z+1/3
x-y+2/3,x+1/3,-z+1/3
-y+2/3,-x+1/3,z-1/6
x+2/3,x-y+1/3,z-1/6
-x+y+2/3,y+1/3,z-1/6
x+1/3,y+2/3,z+2/3
-y+1/3,x-y+2/3,z+2/3
-x+y+1/3,-x+2/3,z+2/3
y+1/3,x+2/3,-z+7/6
-x+1/3,-x+y+2/3,-z+7/6
x-y+1/3,-y+2/3,-z+7/6
-x+1/3,-y+2/3,-z+2/3
y+1/3,-x+y+2/3,-z+2/3
x-y+1/3,x+2/3,-z+2/3
-y+1/3,-x+2/3,z+1/6
x+1/3,x-y+2/3,z+1/6
-x+y+1/3,y+2/3,z+1/6

loop_
_atom_site_label
_atom_site_type_symbol
_atom_site_fract_x
_atom_site_fract_y
_atom_site_fract_z
_atom_site_occupancy
_atom_site_U_iso_or_equiv
O1 O-2 0.5443 0 0.25 1 0.0
Nd1 Nd+3 0 0 0.25 1 0.0
Al1 Al+3 0 0 0 1 0.0
